data_4073648
loop_
_publ_author_name
'Ionkin, Alex S.'
'Marshall, William J.'
'Fish, Brian M.'
'Schiffhauer, Matthew F.'
'Davidson, Fredric'
'McEwen, Charles N.'
'Keys, Dalen E.'

_publ_section_title
;
 Aromatic 1H-[1,2]Diphosphole with a Planar Tricoordinated Phosphorus,
 Plus \h2-Coordination Mode between Ruthenium(0) and a
 Phosphaalkene&#x2020;
;
_journal_issue 20
_journal_name_full Organometallics
_journal_page_first 5050
_journal_paper_doi 10.1021/om7005084
_journal_volume 26
_journal_year 2007
_chemical_formula_sum 'C46 H76 N2 O P2'
_chemical_formula_weight 735.03
_chemical_name_systematic
;
 ?
;
_space_group_IT_number 2
_symmetry_cell_setting triclinic
_symmetry_space_group_name_Hall '-P 1'
_symmetry_space_group_name_H-M 'P -1'
_atom_sites_solution_hydrogens geom
_atom_sites_solution_primary direct
_atom_sites_solution_secondary difmap
_audit_creation_method SHELXL-97
_cell_angle_alpha 79.224(2)
_cell_angle_beta 77.112(2)
_cell_angle_gamma 71.911(2)
_cell_formula_units_Z 2
_cell_length_a 9.8533(17)
_cell_length_b 14.226(2)
_cell_length_c 17.618(3)
_cell_measurement_temperature 293(2)
_cell_volume 2269.8(6)
_computing_cell_refinement 'Bruker XSCANS'
_computing_data_collection 'Bruker XSCANS'
_computing_data_reduction 'Bruker SHELXTL'
_computing_molecular_graphics 'Bruker SHELXTL'
_computing_publication_material 'Bruker SHELXTL'
_computing_structure_refinement 'SHELXL-97 (Sheldrick, 1997)'
_computing_structure_solution 'SHELXS-97 (Sheldrick, 1990)'
_diffrn_ambient_temperature 293(2)
_diffrn_measured_fraction_theta_full 0.991
_diffrn_measured_fraction_theta_max 0.991
_diffrn_measurement_device_type 'Bruker P4'
_diffrn_measurement_method '\w scans'
_diffrn_radiation_monochromator graphite
_diffrn_radiation_source 'fine-focus sealed tube'
_diffrn_radiation_type MoK\a
_diffrn_radiation_wavelength 0.71073
_diffrn_reflns_av_R_equivalents 0.0504
_diffrn_reflns_av_sigmaI/netI 0.0582
_diffrn_reflns_limit_h_max 13
_diffrn_reflns_limit_h_min -13
_diffrn_reflns_limit_k_max 18
_diffrn_reflns_limit_k_min -18
_diffrn_reflns_limit_l_max 23
_diffrn_reflns_limit_l_min -23
_diffrn_reflns_number 34307
_diffrn_reflns_theta_full 28.10
_diffrn_reflns_theta_max 28.10
_diffrn_reflns_theta_min 1.52
_exptl_absorpt_coefficient_mu 0.129
_exptl_absorpt_correction_type none
_exptl_crystal_colour gold
_exptl_crystal_density_diffrn 1.075
_exptl_crystal_density_method 'not measured'
_exptl_crystal_description ireg.blok
_exptl_crystal_F_000 808
_exptl_crystal_size_max 0.480
_exptl_crystal_size_mid 0.400
_exptl_crystal_size_min 0.160
_refine_diff_density_max 0.573
_refine_diff_density_min -0.262
_refine_diff_density_rms 0.051
_refine_ls_extinction_method none
_refine_ls_goodness_of_fit_ref 1.078
_refine_ls_hydrogen_treatment riding
_refine_ls_matrix_type full
_refine_ls_number_parameters 506
_refine_ls_number_reflns 10951
_refine_ls_number_restraints 0
_refine_ls_restrained_S_all 1.078
_refine_ls_R_factor_all 0.0748
_refine_ls_R_factor_gt 0.0511
_refine_ls_shift/su_max 0.001
_refine_ls_shift/su_mean 0.000
_refine_ls_structure_factor_coef Fsqd
_refine_ls_weighting_details 'calc w=1/[\s^2^(Fo^2^)+(0.0641P)^2^+0.2745P] where P=(Fo^2^+2Fc^2^)/3'
_refine_ls_weighting_scheme calc
_refine_ls_wR_factor_gt 0.1271
_refine_ls_wR_factor_ref 0.1417
_reflns_number_gt 7880
_reflns_number_total 10951
_reflns_threshold_expression >2sigma(I)
_cod_data_source_file om7005084-file002.cif
_cod_data_source_block 07049
_cod_depositor_comments
;
The following automatic conversions were performed:

'_symmetry_cell_setting' value 'Triclinic' changed to 'triclinic'
according to /home/saulius/struct/CIF-dictionaries/cif_core.dic
dictionary named 'cif_core.dic' version 2.4.1 from 2010-06-29.

Automatic conversion script
Id: cif_fix_values 1715 2011-07-08 13:25:40Z adriana 
;
_cod_original_sg_symbol_H-M P-1
_cod_database_code 4073648

loop_
_symmetry_equiv_pos_as_xyz
'x, y, z'
'-x, -y, -z'

loop_
_atom_site_label
_atom_site_type_symbol
_atom_site_fract_x
_atom_site_fract_y
_atom_site_fract_z
_atom_site_U_iso_or_equiv
_atom_site_adp_type
_atom_site_occupancy
_atom_site_symmetry_multiplicity
_atom_site_calc_flag
_atom_site_refinement_flags
_atom_site_disorder_assembly
_atom_site_disorder_group
N1' N 0.249(5) 0.104(3) 0.270(2) 0.035(11) Uani 0.083(3) 1 d P A 2
P1' P 0.2014(8) 0.0079(5) 0.3140(6) 0.038(3) Uani 0.083(3) 1 d P A 2
P2' P 0.1140(9) 0.2133(6) 0.2998(9) 0.051(3) Uani 0.083(3) 1 d P A 2
P1 P 0.20175(5) 0.01487(4) 0.26336(5) 0.0214(2) Uani 0.917(3) 1 d P A 1
P2 P 0.11484(6) 0.22074(4) 0.25485(5) 0.02126(16) Uani 0.917(3) 1 d P A 1
O1 O 0.87075(19) -0.00918(12) 0.12077(11) 0.0691(5) Uani 1 1 d . A 1
N1 N 0.2396(4) 0.1146(3) 0.29458(18) 0.0215(6) Uani 0.917(3) 1 d P A 1
N2 N 0.72561(16) 0.14725(12) 0.14056(9) 0.0340(4) Uani 1 1 d . A 1
C1 C 0.03476(19) 0.01293(14) 0.33532(11) 0.0318(4) Uani 1 1 d . A 1
H1A H 0.0050 -0.0455 0.3338 0.038 Uiso 1 1 calc R A 1
H1B H 0.0500 0.0120 0.3880 0.038 Uiso 1 1 calc R A 1
C2 C -0.08108(18) 0.10900(13) 0.31127(11) 0.0299(4) Uani 1 1 d . A 1
H2A H -0.0855 0.1121 0.2564 0.036 Uiso 1 1 calc R A 1
H2B H -0.1750 0.1060 0.3417 0.036 Uiso 1 1 calc R A 1
C3 C -0.05125(18) 0.20423(13) 0.32339(11) 0.0309(4) Uani 1 1 d . A 1
H3A H -0.0385 0.1996 0.3771 0.037 Uiso 1 1 calc R A 1
H3B H -0.1331 0.2613 0.3139 0.037 Uiso 1 1 calc R A 1
C4 C 0.39097(17) 0.11482(12) 0.28734(10) 0.0244(4) Uani 1 1 d . A 1
H4A H 0.4423 0.0512 0.3128 0.029 Uiso 1 1 calc R A 1
H4B H 0.3912 0.1658 0.3169 0.029 Uiso 1 1 calc R A 1
C5 C 0.47869(18) 0.13205(13) 0.20553(10) 0.0284(4) Uani 1 1 d . A 1
H5A H 0.4768 0.0842 0.1734 0.034 Uiso 1 1 calc R A 1
H5B H 0.4368 0.1985 0.1806 0.034 Uiso 1 1 calc R A 1
C6 C 0.6337(2) 0.12030(17) 0.21276(12) 0.0411(5) Uani 1 1 d . A 1
H6A H 0.6320 0.1611 0.2515 0.049 Uiso 1 1 calc R A 1
H6B H 0.6769 0.0514 0.2323 0.049 Uiso 1 1 calc R A 1
C7 C 0.7277(2) 0.24905(15) 0.11354(13) 0.0463(5) Uani 1 1 d . A 1
H7A H 0.7587 0.2760 0.1513 0.056 Uiso 1 1 calc R A 1
H7B H 0.6326 0.2908 0.1046 0.056 Uiso 1 1 calc R A 1
C8 C 0.8365(2) 0.24235(16) 0.03720(13) 0.0468(5) Uani 1 1 d . A 1
H8A H 0.7881 0.2544 -0.0074 0.056 Uiso 1 1 calc R A 1
H8B H 0.8916 0.2902 0.0304 0.056 Uiso 1 1 calc R A 1
C9 C 0.9332(2) 0.13708(17) 0.04629(13) 0.0450(5) Uani 1 1 d . A 1
H9A H 0.9628 0.1102 -0.0034 0.054 Uiso 1 1 calc R A 1
H9B H 1.0192 0.1344 0.0657 0.054 Uiso 1 1 calc R A 1
C10 C 0.8413(2) 0.08013(15) 0.10485(12) 0.0368(4) Uani 1 1 d . A 1
C11 C 0.36246(17) -0.09495(12) 0.27601(10) 0.0224(3) Uani 1 1 d . A 1
C12 C 0.43973(17) -0.12273(12) 0.20095(9) 0.0225(3) Uani 1 1 d . A 1
C13 C 0.58807(18) -0.17360(12) 0.19364(10) 0.0246(4) Uani 1 1 d . A 1
H13A H 0.6398 -0.1879 0.1441 0.030 Uiso 1 1 calc R A 1
C14 C 0.66107(17) -0.20353(12) 0.25649(10) 0.0242(4) Uani 1 1 d . A 1
C15 C 0.57788(18) -0.19031(12) 0.33051(10) 0.0257(4) Uani 1 1 d . A 1
H15A H 0.6227 -0.2170 0.3740 0.031 Uiso 1 1 calc R A 1
C16 C 0.43106(18) -0.13920(12) 0.34303(10) 0.0247(4) Uani 1 1 d . A 1
C17 C 0.36937(18) -0.10817(13) 0.12694(10) 0.0263(4) Uani 1 1 d . A 1
C18 C 0.2284(2) -0.13961(15) 0.14943(11) 0.0351(4) Uani 1 1 d . A 1
H18A H 0.2486 -0.2076 0.1738 0.053 Uiso 1 1 calc R A 1
H18B H 0.1887 -0.1336 0.1031 0.053 Uiso 1 1 calc R A 1
H18C H 0.1597 -0.0973 0.1855 0.053 Uiso 1 1 calc R A 1
C19 C 0.3452(2) -0.00221(14) 0.08179(11) 0.0346(4) Uani 1 1 d . A 1
H19A H 0.2757 0.0445 0.1142 0.052 Uiso 1 1 calc R A 1
H19B H 0.3095 0.0001 0.0348 0.052 Uiso 1 1 calc R A 1
H19C H 0.4354 0.0148 0.0682 0.052 Uiso 1 1 calc R A 1
C20 C 0.4682(2) -0.17750(14) 0.06667(11) 0.0345(4) Uani 1 1 d . A 1
H20A H 0.4954 -0.2446 0.0923 0.052 Uiso 1 1 calc R A 1
H20B H 0.5537 -0.1561 0.0446 0.052 Uiso 1 1 calc R A 1
H20C H 0.4169 -0.1748 0.0256 0.052 Uiso 1 1 calc R A 1
C21 C 0.82410(17) -0.25556(13) 0.24783(10) 0.0264(4) Uani 1 1 d . A 1
C22 C 0.8956(2) -0.19976(15) 0.28669(12) 0.0380(5) Uani 1 1 d . A 1
H22A H 0.8832 -0.1329 0.2604 0.057 Uiso 1 1 calc R A 1
H22B H 0.9972 -0.2336 0.2830 0.057 Uiso 1 1 calc R A 1
H22C H 0.8510 -0.1979 0.3409 0.057 Uiso 1 1 calc R A 1
C23 C 0.8988(2) -0.25750(15) 0.16195(11) 0.0379(5) Uani 1 1 d . A 1
H23A H 0.8597 -0.2952 0.1370 0.057 Uiso 1 1 calc R A 1
H23B H 1.0011 -0.2880 0.1594 0.057 Uiso 1 1 calc R A 1
H23C H 0.8826 -0.1906 0.1355 0.057 Uiso 1 1 calc R A 1
C24 C 0.8473(2) -0.36307(14) 0.28806(12) 0.0364(4) Uani 1 1 d . A 1
H24A H 0.8063 -0.3986 0.2622 0.055 Uiso 1 1 calc R A 1
H24B H 0.8009 -0.3630 0.3421 0.055 Uiso 1 1 calc R A 1
H24C H 0.9494 -0.3950 0.2851 0.055 Uiso 1 1 calc R A 1
C25 C 0.34805(19) -0.14164(13) 0.42867(10) 0.0297(4) Uani 1 1 d . A 1
C26 C 0.4416(2) -0.20941(17) 0.48743(11) 0.0462(6) Uani 1 1 d . A 1
H26A H 0.3844 -0.2101 0.5392 0.069 Uiso 1 1 calc R A 1
H26B H 0.5223 -0.1847 0.4865 0.069 Uiso 1 1 calc R A 1
H26C H 0.4768 -0.2759 0.4734 0.069 Uiso 1 1 calc R A 1
C27 C 0.2234(2) -0.18717(15) 0.43433(12) 0.0385(5) Uani 1 1 d . A 1
H27A H 0.1649 -0.1509 0.3957 0.058 Uiso 1 1 calc R A 1
H27B H 0.1649 -0.1835 0.4857 0.058 Uiso 1 1 calc R A 1
H27C H 0.2625 -0.2556 0.4251 0.058 Uiso 1 1 calc R A 1
C28 C 0.2934(2) -0.03784(14) 0.45609(11) 0.0365(4) Uani 1 1 d . A 1
H28A H 0.2418 0.0090 0.4182 0.055 Uiso 1 1 calc R A 1
H28B H 0.3745 -0.0172 0.4613 0.055 Uiso 1 1 calc R A 1
H28C H 0.2297 -0.0404 0.5059 0.055 Uiso 1 1 calc R A 1
C29 C 0.17183(17) 0.32866(12) 0.27093(10) 0.0232(3) Uani 1 1 d . A 1
C30 C 0.21847(18) 0.38294(12) 0.19813(10) 0.0261(4) Uani 1 1 d . A 1
C31 C 0.31678(19) 0.43668(13) 0.19569(11) 0.0300(4) Uani 1 1 d . A 1
H31A H 0.3506 0.4689 0.1475 0.036 Uiso 1 1 calc R A 1
C32 C 0.36622(19) 0.44437(12) 0.26081(11) 0.0298(4) Uani 1 1 d . A 1
C33 C 0.30104(19) 0.40464(13) 0.33270(11) 0.0293(4) Uani 1 1 d . A 1
H33A H 0.3251 0.4149 0.3780 0.035 Uiso 1 1 calc R A 1
C34 C 0.20200(18) 0.35047(12) 0.34082(10) 0.0245(4) Uani 1 1 d . A 1
C35 C 0.1572(2) 0.39465(14) 0.12155(10) 0.0331(4) Uani 1 1 d . A 1
C36 C 0.2316(2) 0.30850(17) 0.07272(12) 0.0459(5) Uani 1 1 d . A 1
H36A H 0.1942 0.3228 0.0247 0.069 Uiso 1 1 calc R A 1
H36B H 0.2131 0.2483 0.1018 0.069 Uiso 1 1 calc R A 1
H36C H 0.3342 0.3003 0.0610 0.069 Uiso 1 1 calc R A 1
C37 C 0.1785(3) 0.49039(18) 0.06745(13) 0.0559(6) Uani 1 1 d . A 1
H37A H 0.1251 0.5036 0.0254 0.084 Uiso 1 1 calc R A 1
H37B H 0.2797 0.4810 0.0462 0.084 Uiso 1 1 calc R A 1
H37C H 0.1439 0.5457 0.0973 0.084 Uiso 1 1 calc R A 1
C38 C -0.0078(2) 0.41227(15) 0.14053(12) 0.0394(5) Uani 1 1 d . A 1
H38A H -0.0455 0.4274 0.0926 0.059 Uiso 1 1 calc R A 1
H38B H -0.0512 0.4671 0.1708 0.059 Uiso 1 1 calc R A 1
H38C H -0.0299 0.3533 0.1702 0.059 Uiso 1 1 calc R A 1
C39 C 0.4776(2) 0.50067(14) 0.25830(13) 0.0382(5) Uani 1 1 d . A 1
C40 C 0.6013(2) 0.43133(18) 0.29841(15) 0.0536(6) Uani 1 1 d . A 1
H40A H 0.5637 0.4117 0.3522 0.080 Uiso 1 1 calc R A 1
H40B H 0.6724 0.4655 0.2963 0.080 Uiso 1 1 calc R A 1
H40C H 0.6455 0.3732 0.2719 0.080 Uiso 1 1 calc R A 1
C41 C 0.5420(3) 0.53538(18) 0.17440(15) 0.0569(6) Uani 1 1 d . A 1
H41A H 0.5898 0.4786 0.1467 0.085 Uiso 1 1 calc R A 1
H41B H 0.6108 0.5701 0.1756 0.085 Uiso 1 1 calc R A 1
H41C H 0.4658 0.5793 0.1482 0.085 Uiso 1 1 calc R A 1
C42 C 0.4032(3) 0.59246(17) 0.30151(17) 0.0621(7) Uani 1 1 d . A 1
H42A H 0.3685 0.5715 0.3555 0.093 Uiso 1 1 calc R A 1
H42B H 0.3231 0.6342 0.2773 0.093 Uiso 1 1 calc R A 1
H42C H 0.4715 0.6291 0.2988 0.093 Uiso 1 1 calc R A 1
C43 C 0.11887(19) 0.32806(13) 0.42446(10) 0.0275(4) Uani 1 1 d . A 1
C44 C 0.1536(2) 0.37761(15) 0.48529(11) 0.0369(4) Uani 1 1 d . A 1
H44A H 0.0919 0.3679 0.5349 0.055 Uiso 1 1 calc R A 1
H44B H 0.1375 0.4477 0.4680 0.055 Uiso 1 1 calc R A 1
H44C H 0.2532 0.3482 0.4911 0.055 Uiso 1 1 calc R A 1
C45 C -0.04398(19) 0.37708(13) 0.42305(11) 0.0313(4) Uani 1 1 d . A 1
H45A H -0.0993 0.3617 0.4736 0.047 Uiso 1 1 calc R A 1
H45B H -0.0723 0.3520 0.3839 0.047 Uiso 1 1 calc R A 1
H45C H -0.0617 0.4480 0.4109 0.047 Uiso 1 1 calc R A 1
C46 C 0.1534(2) 0.21656(13) 0.45509(10) 0.0314(4) Uani 1 1 d . A 1
H46A H 0.0875 0.2063 0.5029 0.047 Uiso 1 1 calc R A 1
H46B H 0.2511 0.1929 0.4650 0.047 Uiso 1 1 calc R A 1
H46C H 0.1434 0.1807 0.4166 0.047 Uiso 1 1 calc R A 1

loop_
_atom_site_aniso_label
_atom_site_aniso_U_11
_atom_site_aniso_U_22
_atom_site_aniso_U_33
_atom_site_aniso_U_23
_atom_site_aniso_U_13
_atom_site_aniso_U_12
N1' 0.025(14) 0.019(11) 0.07(3) -0.034(17) -0.032(19) 0.016(9)
P1' 0.047(4) 0.029(3) 0.031(6) -0.002(3) 0.003(3) -0.009(3)
P2' 0.053(5) 0.043(4) 0.056(8) -0.014(5) -0.005(5) -0.010(3)
P1 0.0194(2) 0.0215(2) 0.0231(4) -0.0060(2) -0.0020(2) -0.00510(18)
P2 0.0217(2) 0.0205(2) 0.0217(4) -0.0033(2) -0.0060(2) -0.00419(18)
O1 0.0661(11) 0.0428(10) 0.0742(12) 0.0027(9) 0.0074(9) -0.0007(8)
N1 0.0168(9) 0.0195(14) 0.0293(15) -0.0070(10) -0.0035(10) -0.0046(9)
N2 0.0273(8) 0.0338(8) 0.0371(9) -0.0018(7) 0.0017(7) -0.0100(7)
C1 0.0281(9) 0.0302(9) 0.0393(11) -0.0047(8) -0.0052(8) -0.0117(8)
C2 0.0194(8) 0.0350(10) 0.0374(10) -0.0093(8) -0.0032(7) -0.0091(7)
C3 0.0217(8) 0.0325(10) 0.0367(10) -0.0085(8) -0.0070(7) -0.0014(7)
C4 0.0198(8) 0.0229(8) 0.0315(9) -0.0036(7) -0.0064(7) -0.0060(6)
C5 0.0256(8) 0.0295(9) 0.0305(10) -0.0034(7) -0.0051(7) -0.0083(7)
C6 0.0263(9) 0.0585(13) 0.0340(11) 0.0030(9) -0.0011(8) -0.0138(9)
C7 0.0518(13) 0.0357(11) 0.0508(13) -0.0054(10) -0.0014(10) -0.0169(10)
C8 0.0594(14) 0.0458(13) 0.0420(12) -0.0032(10) -0.0028(10) -0.0304(11)
C9 0.0344(10) 0.0600(14) 0.0384(12) -0.0077(10) 0.0032(9) -0.0161(10)
C10 0.0325(10) 0.0346(11) 0.0369(11) -0.0035(8) -0.0044(8) -0.0023(8)
C11 0.0217(8) 0.0201(8) 0.0258(9) -0.0046(6) -0.0006(7) -0.0079(6)
C12 0.0252(8) 0.0178(8) 0.0246(9) -0.0023(6) -0.0019(7) -0.0083(6)
C13 0.0262(8) 0.0236(8) 0.0219(8) -0.0039(7) 0.0005(7) -0.0066(7)
C14 0.0228(8) 0.0199(8) 0.0289(9) -0.0032(7) -0.0012(7) -0.0068(6)
C15 0.0281(8) 0.0247(8) 0.0227(9) -0.0002(7) -0.0052(7) -0.0061(7)
C16 0.0261(8) 0.0220(8) 0.0256(9) -0.0043(7) 0.0000(7) -0.0084(7)
C17 0.0277(8) 0.0252(9) 0.0253(9) -0.0066(7) -0.0026(7) -0.0059(7)
C18 0.0342(10) 0.0407(11) 0.0361(11) -0.0126(9) -0.0047(8) -0.0155(8)
C19 0.0422(11) 0.0306(10) 0.0296(10) -0.0009(8) -0.0103(8) -0.0075(8)
C20 0.0401(10) 0.0363(10) 0.0259(9) -0.0105(8) -0.0038(8) -0.0069(8)
C21 0.0209(8) 0.0264(9) 0.0295(9) -0.0031(7) -0.0018(7) -0.0054(7)
C22 0.0284(9) 0.0402(11) 0.0475(12) -0.0102(9) -0.0047(9) -0.0116(8)
C23 0.0264(9) 0.0410(11) 0.0386(11) -0.0071(9) 0.0029(8) -0.0035(8)
C24 0.0313(9) 0.0282(10) 0.0438(11) -0.0023(8) -0.0041(8) -0.0033(8)
C25 0.0294(9) 0.0298(9) 0.0239(9) -0.0022(7) -0.0005(7) -0.0036(7)
C26 0.0421(11) 0.0550(13) 0.0250(10) 0.0024(9) 0.0016(9) 0.0003(10)
C27 0.0396(11) 0.0347(10) 0.0351(11) 0.0040(8) 0.0040(9) -0.0142(9)
C28 0.0404(11) 0.0385(11) 0.0266(10) -0.0070(8) 0.0022(8) -0.0095(9)
C29 0.0225(8) 0.0196(8) 0.0259(9) -0.0047(6) -0.0066(7) -0.0010(6)
C30 0.0276(8) 0.0215(8) 0.0258(9) -0.0038(7) -0.0042(7) -0.0018(7)
C31 0.0333(9) 0.0233(9) 0.0310(10) 0.0010(7) -0.0037(8) -0.0085(7)
C32 0.0303(9) 0.0192(8) 0.0404(11) -0.0049(7) -0.0084(8) -0.0057(7)
C33 0.0338(9) 0.0255(9) 0.0318(10) -0.0074(7) -0.0110(8) -0.0072(7)
C34 0.0259(8) 0.0204(8) 0.0257(9) -0.0037(7) -0.0074(7) -0.0022(7)
C35 0.0429(11) 0.0310(10) 0.0250(9) 0.0006(7) -0.0098(8) -0.0097(8)
C36 0.0548(13) 0.0523(13) 0.0281(11) -0.0138(9) -0.0064(9) -0.0071(11)
C37 0.0792(17) 0.0558(14) 0.0368(12) 0.0156(11) -0.0255(12) -0.0267(13)
C38 0.0422(11) 0.0361(11) 0.0370(11) -0.0032(9) -0.0199(9) 0.0012(9)
C39 0.0372(10) 0.0285(10) 0.0532(13) -0.0051(9) -0.0097(9) -0.0144(8)
C40 0.0430(12) 0.0490(13) 0.0766(17) -0.0007(12) -0.0211(12) -0.0209(11)
C41 0.0587(15) 0.0517(14) 0.0674(16) 0.0048(12) -0.0070(12) -0.0358(12)
C42 0.0637(16) 0.0352(12) 0.095(2) -0.0209(13) -0.0073(14) -0.0216(11)
C43 0.0321(9) 0.0267(9) 0.0231(9) -0.0045(7) -0.0061(7) -0.0058(7)
C44 0.0448(11) 0.0399(11) 0.0292(10) -0.0115(8) -0.0079(8) -0.0114(9)
C45 0.0322(9) 0.0283(9) 0.0299(10) -0.0081(7) -0.0016(8) -0.0037(7)
C46 0.0373(10) 0.0300(9) 0.0242(9) -0.0026(7) -0.0056(8) -0.0058(8)

loop_
_atom_type_symbol
_atom_type_description
_atom_type_scat_dispersion_real
_atom_type_scat_dispersion_imag
_atom_type_scat_source
C C 0.0033 0.0016 'International Tables Vol C Tables 4.2.6.8 and 6.1.1.4'
H H 0.0000 0.0000 'International Tables Vol C Tables 4.2.6.8 and 6.1.1.4'
N N 0.0061 0.0033 'International Tables Vol C Tables 4.2.6.8 and 6.1.1.4'
O O 0.0106 0.0060 'International Tables Vol C Tables 4.2.6.8 and 6.1.1.4'
P P 0.1023 0.0942 'International Tables Vol C Tables 4.2.6.8 and 6.1.1.4'

loop_
_geom_angle_atom_site_label_1
_geom_angle_atom_site_label_2
_geom_angle_atom_site_label_3
_geom_angle
P1' N1' P2' 110(3)
N1 P1 C1 97.83(13)
N1 P1 C11 105.26(14)
C1 P1 C11 115.83(8)
N1 P2 C3 97.55(13)
N1 P2 C29 104.34(12)
C3 P2 C29 113.28(8)
C4 N1 P2 119.4(2)
C4 N1 P1 119.5(2)
P2 N1 P1 102.73(19)
C10 N2 C7 112.95(16)
C10 N2 C6 122.83(17)
C7 N2 C6 122.00(17)
C2 C1 P1 105.78(12)
C3 C2 C1 113.29(14)
C2 C3 P2 109.58(12)
N1 C4 C5 118.72(18)
C6 C5 C4 108.96(14)
N2 C6 C5 115.13(16)
N2 C7 C8 104.00(16)
C9 C8 C7 103.87(17)
C10 C9 C8 104.56(16)
O1 C10 N2 126.09(19)
O1 C10 C9 125.87(19)
N2 C10 C9 107.86(17)
C12 C11 C16 117.90(14)
C12 C11 P1 109.81(12)
C16 C11 P1 130.99(12)
C13 C12 C11 118.38(15)
C13 C12 C17 116.54(14)
C11 C12 C17 124.90(14)
C14 C13 C12 123.19(15)
C13 C14 C15 116.82(15)
C13 C14 C21 123.05(15)
C15 C14 C21 120.00(15)
C14 C15 C16 123.46(16)
C15 C16 C11 118.51(15)
C15 C16 C25 117.63(15)
C11 C16 C25 123.62(14)
C18 C17 C19 111.61(15)
C18 C17 C20 104.94(15)
C19 C17 C20 104.96(14)
C18 C17 C12 110.19(14)
C19 C17 C12 113.75(14)
C20 C17 C12 110.93(14)
C23 C21 C24 108.56(15)
C23 C21 C14 112.44(14)
C24 C21 C14 109.12(14)
C23 C21 C22 107.77(15)
C24 C21 C22 109.63(15)
C14 C21 C22 109.29(14)
C26 C25 C27 105.50(16)
C26 C25 C28 106.32(16)
C27 C25 C28 111.85(15)
C26 C25 C16 112.78(14)
C27 C25 C16 108.18(15)
C28 C25 C16 112.06(14)
C30 C29 C34 117.36(15)
C30 C29 P2 111.34(12)
C34 C29 P2 129.94(13)
C31 C30 C29 118.78(16)
C31 C30 C35 116.52(15)
C29 C30 C35 124.47(16)
C32 C31 C30 123.47(17)
C31 C32 C33 116.35(17)
C31 C32 C39 123.82(17)
C33 C32 C39 119.64(17)
C34 C33 C32 123.82(17)
C33 C34 C29 118.29(15)
C33 C34 C43 117.15(15)
C29 C34 C43 124.18(15)
C36 C35 C38 111.58(17)
C36 C35 C37 106.19(17)
C38 C35 C37 104.30(17)
C36 C35 C30 113.74(15)
C38 C35 C30 110.38(15)
C37 C35 C30 110.14(16)
C41 C39 C40 108.20(18)
C41 C39 C42 108.46(19)
C40 C39 C42 109.99(19)
C41 C39 C32 112.29(17)
C40 C39 C32 108.85(16)
C42 C39 C32 109.04(17)
C46 C43 C44 105.81(14)
C46 C43 C45 112.89(15)
C44 C43 C45 104.93(14)
C46 C43 C34 113.25(14)
C44 C43 C34 112.47(15)
C45 C43 C34 107.26(13)

loop_
_geom_bond_atom_site_label_1
_geom_bond_atom_site_label_2
_geom_bond_distance
N1' P1' 1.59(5)
N1' P2' 1.78(4)
P1 N1 1.779(3)
P1 C1 1.8438(19)
P1 C11 1.8679(17)
P2 N1 1.766(4)
P2 C3 1.8554(19)
P2 C29 1.8767(18)
O1 C10 1.205(2)
N1 C4 1.469(4)
N2 C10 1.355(2)
N2 C7 1.443(3)
N2 C6 1.451(2)
C1 C2 1.543(2)
C2 C3 1.533(3)
C4 C5 1.526(2)
C5 C6 1.515(2)
C7 C8 1.519(3)
C8 C9 1.506(3)
C9 C10 1.506(3)
C11 C12 1.430(2)
C11 C16 1.436(2)
C12 C13 1.404(2)
C12 C17 1.561(2)
C13 C14 1.383(2)
C14 C15 1.388(2)
C14 C21 1.532(2)
C15 C16 1.391(2)
C16 C25 1.547(2)
C17 C18 1.537(2)
C17 C19 1.541(2)
C17 C20 1.543(2)
C21 C23 1.529(2)
C21 C24 1.531(2)
C21 C22 1.536(3)
C25 C26 1.534(3)
C25 C27 1.534(3)
C25 C28 1.536(3)
C29 C30 1.428(2)
C29 C34 1.437(2)
C30 C31 1.398(2)
C30 C35 1.559(2)
C31 C32 1.377(3)
C32 C33 1.390(3)
C32 C39 1.535(3)
C33 C34 1.389(2)
C34 C43 1.547(2)
C35 C36 1.528(3)
C35 C38 1.534(3)
C35 C37 1.553(3)
C39 C41 1.528(3)
C39 C40 1.528(3)
C39 C42 1.533(3)
C43 C46 1.533(2)
C43 C44 1.536(2)
C43 C45 1.542(2)

loop_
_geom_torsion_atom_site_label_1
_geom_torsion_atom_site_label_2
_geom_torsion_atom_site_label_3
_geom_torsion_atom_site_label_4
_geom_torsion
C3 P2 N1 C4 -151.86(19)
C29 P2 N1 C4 -35.4(2)
C3 P2 N1 P1 73.11(15)
C29 P2 N1 P1 -170.44(12)
C1 P1 N1 C4 147.9(2)
C11 P1 N1 C4 28.3(3)
C1 P1 N1 P2 -77.11(16)
C11 P1 N1 P2 163.32(12)
N1 P1 C1 C2 70.12(18)
C11 P1 C1 C2 -178.67(11)
P1 C1 C2 C3 -68.30(17)
C1 C2 C3 P2 66.76(18)
N1 P2 C3 C2 -65.38(16)
C29 P2 C3 C2 -174.59(12)
P2 N1 C4 C5 -58.1(3)
P1 N1 C4 C5 69.5(3)
N1 C4 C5 C6 -175.2(2)
C10 N2 C6 C5 -114.6(2)
C7 N2 C6 C5 83.5(2)
C4 C5 C6 N2 -172.35(16)
C10 N2 C7 C8 16.8(2)
C6 N2 C7 C8 -179.71(17)
N2 C7 C8 C9 -25.0(2)
C7 C8 C9 C10 24.4(2)
C7 N2 C10 O1 174.2(2)
C6 N2 C10 O1 10.9(3)
C7 N2 C10 C9 -1.2(2)
C6 N2 C10 C9 -164.50(17)
C8 C9 C10 O1 169.5(2)
C8 C9 C10 N2 -15.1(2)
N1 P1 C11 C12 -112.81(16)
C1 P1 C11 C12 140.39(12)
N1 P1 C11 C16 53.6(2)
C1 P1 C11 C16 -53.21(18)
C16 C11 C12 C13 -13.6(2)
P1 C11 C12 C13 154.80(13)
C16 C11 C12 C17 161.40(15)
P1 C11 C12 C17 -30.18(19)
C11 C12 C13 C14 4.1(2)
C17 C12 C13 C14 -171.34(15)
C12 C13 C14 C15 6.5(3)
C12 C13 C14 C21 -177.64(15)
C13 C14 C15 C16 -7.6(3)
C21 C14 C15 C16 176.44(16)
C14 C15 C16 C11 -2.0(3)
C14 C15 C16 C25 172.54(16)
C12 C11 C16 C15 12.7(2)
P1 C11 C16 C15 -152.84(14)
C12 C11 C16 C25 -161.56(15)
P1 C11 C16 C25 32.9(2)
C13 C12 C17 C18 131.07(16)
C11 C12 C17 C18 -44.0(2)
C13 C12 C17 C19 -102.75(17)
C11 C12 C17 C19 82.2(2)
C13 C12 C17 C20 15.3(2)
C11 C12 C17 C20 -159.79(16)
C13 C14 C21 C23 7.8(2)
C15 C14 C21 C23 -176.47(16)
C13 C14 C21 C24 -112.72(18)
C15 C14 C21 C24 63.0(2)
C13 C14 C21 C22 127.41(18)
C15 C14 C21 C22 -56.8(2)
C15 C16 C25 C26 -4.8(2)
C11 C16 C25 C26 169.50(17)
C15 C16 C25 C27 -121.08(17)
C11 C16 C25 C27 53.2(2)
C15 C16 C25 C28 115.16(18)
C11 C16 C25 C28 -70.6(2)
N1 P2 C29 C30 116.32(15)
C3 P2 C29 C30 -138.75(12)
N1 P2 C29 C34 -49.73(19)
C3 P2 C29 C34 55.21(17)
C34 C29 C30 C31 14.0(2)
P2 C29 C30 C31 -154.02(13)
C34 C29 C30 C35 -160.39(15)
P2 C29 C30 C35 31.6(2)
C29 C30 C31 C32 -3.3(3)
C35 C30 C31 C32 171.46(16)
C30 C31 C32 C33 -7.0(3)
C30 C31 C32 C39 178.14(16)
C31 C32 C33 C34 6.6(3)
C39 C32 C33 C34 -178.32(16)
C32 C33 C34 C29 4.1(2)
C32 C33 C34 C43 -169.16(16)
C30 C29 C34 C33 -14.3(2)
P2 C29 C34 C33 151.06(14)
C30 C29 C34 C43 158.47(15)
P2 C29 C34 C43 -36.2(2)
C31 C30 C35 C36 100.07(19)
C29 C30 C35 C36 -85.5(2)
C31 C30 C35 C38 -133.63(17)
C29 C30 C35 C38 40.8(2)
C31 C30 C35 C37 -19.0(2)
C29 C30 C35 C37 155.48(18)
C31 C32 C39 C41 -7.5(3)
C33 C32 C39 C41 177.75(18)
C31 C32 C39 C40 -127.3(2)
C33 C32 C39 C40 58.0(2)
C31 C32 C39 C42 112.7(2)
C33 C32 C39 C42 -62.0(2)
C33 C34 C43 C46 -115.73(17)
C29 C34 C43 C46 71.4(2)
C33 C34 C43 C44 4.2(2)
C29 C34 C43 C44 -168.66(15)
C33 C34 C43 C45 119.05(16)
C29 C34 C43 C45 -53.8(2)
